data_2239013
loop_
_publ_author_name
'Mghandef, Marwa'
'Boughzala, Habib'

_publ_section_title
;
 1-(4-Hydroxyphenyl)piperazine-1,4-diium tetrachloridocobalt(II)
 monohydrate
;
_journal_issue 2
_journal_name_full 'Acta Crystallographica Section E'
_journal_page_first m75
_journal_paper_doi 10.1107/S1600536814001767
_journal_volume 70
_journal_year 2014
_chemical_formula_iupac '(C10 H16 N2 O) [Co Cl4], H2 O'
_chemical_formula_moiety 'C10 H16 N2 O 2+, Cl4 Co 2-, H2 O'
_chemical_formula_sum 'C10 H18 Cl4 Co N2 O2'
_chemical_formula_weight 398.99
_chemical_name_systematic
;
1-(4-Hydroxyphenyl)piperazine-1,4-diium tetrachloridocobalt(II) monohydrate
;
_space_group_IT_number 2
_symmetry_cell_setting triclinic
_symmetry_space_group_name_Hall '-P 1'
_symmetry_space_group_name_H-M 'P -1'
_atom_sites_solution_hydrogens geom
_atom_sites_solution_primary direct
_atom_sites_solution_secondary difmap
_audit_creation_method SHELXL-97
_cell_angle_alpha 91.720(10)
_cell_angle_beta 96.980(10)
_cell_angle_gamma 99.190(10)
_cell_formula_units_Z 2
_cell_length_a 7.4550(10)
_cell_length_b 8.002(2)
_cell_length_c 14.1050(10)
_cell_measurement_reflns_used 25
_cell_measurement_temperature 298(2)
_cell_measurement_theta_max 15
_cell_measurement_theta_min 10
_cell_volume 823.4(2)
_computing_cell_refinement 'CAD-4 EXPRESS (Enraf--Nonius, 1994)'
_computing_data_collection 'CAD-4 EXPRESS (Enraf--Nonius, 1994)'
_computing_data_reduction 'XCAD4 (Harms & Wocadlo, 1995)'
_computing_molecular_graphics 'DIAMOND (Brandenburg, 2008)'
_computing_publication_material 'publCIF (Westrip, 2010)'
_computing_structure_refinement 'SHELXL97 (Sheldrick, 2008)'
_computing_structure_solution 'SHELXS97 (Sheldrick, 2008)'
_diffrn_ambient_temperature 298(2)
_diffrn_measured_fraction_theta_full 1.000
_diffrn_measured_fraction_theta_max 1.000
_diffrn_measurement_device_type 'Enraf--Nonius CAD-4'
_diffrn_measurement_method 'non-profiled \w/2\q scans'
_diffrn_radiation_monochromator graphite
_diffrn_radiation_source 'fine-focus sealed tube'
_diffrn_radiation_type MoK\a
_diffrn_radiation_wavelength 0.71073
_diffrn_reflns_av_R_equivalents 0.0268
_diffrn_reflns_av_sigmaI/netI 0.0247
_diffrn_reflns_limit_h_max 1
_diffrn_reflns_limit_h_min -9
_diffrn_reflns_limit_k_max 10
_diffrn_reflns_limit_k_min -10
_diffrn_reflns_limit_l_max 17
_diffrn_reflns_limit_l_min -17
_diffrn_reflns_number 4220
_diffrn_reflns_theta_full 26.97
_diffrn_reflns_theta_max 26.97
_diffrn_reflns_theta_min 2.58
_diffrn_standards_decay_% 1
_diffrn_standards_interval_time 120
_diffrn_standards_number 2
_exptl_absorpt_coefficient_mu 1.689
_exptl_absorpt_correction_T_max 0.7121
_exptl_absorpt_correction_T_min 0.6066
_exptl_absorpt_correction_type psi-scan
_exptl_absorpt_process_details '(North <i>et al.</i>, 1968)'
_exptl_crystal_colour blue
_exptl_crystal_density_diffrn 1.609
_exptl_crystal_density_method 'not measured'
_exptl_crystal_description prism
_exptl_crystal_F_000 406
_exptl_crystal_size_max 0.6
_exptl_crystal_size_mid 0.3
_exptl_crystal_size_min 0.2
_refine_diff_density_max 0.725
_refine_diff_density_min -0.448
_refine_ls_extinction_coef 0.019(2)
_refine_ls_extinction_expression Fc^*^=kFc[1+0.001xFc^2^\l^3^/sin(2\q)]^-1/4^
_refine_ls_extinction_method 'SHELXL97 (Sheldrick, 2008)'
_refine_ls_goodness_of_fit_ref 1.083
_refine_ls_hydrogen_treatment refall
_refine_ls_matrix_type full
_refine_ls_number_parameters 245
_refine_ls_number_reflns 3586
_refine_ls_number_restraints 0
_refine_ls_restrained_S_all 1.083
_refine_ls_R_factor_all 0.0371
_refine_ls_R_factor_gt 0.0371
_refine_ls_shift/su_max 0.001
_refine_ls_shift/su_mean 0.000
_refine_ls_structure_factor_coef Fsqd
_refine_ls_weighting_details 'calc w=1/[\s^2^(Fo^2^)+(0.0592P)^2^+0.2936P] where P=(Fo^2^+2Fc^2^)/3'
_refine_ls_weighting_scheme calc
_refine_ls_wR_factor_gt 0.1015
_refine_ls_wR_factor_ref 0.1015
_reflns_number_gt 3110
_reflns_number_total 3586
_reflns_threshold_expression I>2sigma(I)
_cod_data_source_file cq2009sup1.cf
_cod_data_source_block I
_cod_database_code 2239013
_cod_database_fobs_code 2239013

loop_
_symmetry_equiv_pos_as_xyz
'x, y, z'
'-x, -y, -z'

loop_
_atom_site_type_symbol
_atom_site_label
_atom_site_fract_x
_atom_site_fract_y
_atom_site_fract_z
_atom_site_U_iso_or_equiv
_atom_site_adp_type
_atom_site_calc_flag
_atom_site_occupancy
_atom_site_symmetry_multiplicity
Co Co 0.13891(4) 0.68672(4) 0.31676(2) 0.03430(13) Uani d 1 1
Cl Cl1 -0.02197(8) 0.72320(8) 0.44103(4) 0.04349(16) Uani d 1 1
Cl Cl2 0.43614(7) 0.72221(8) 0.37771(4) 0.04201(16) Uani d 1 1
Cl Cl3 0.09100(10) 0.89884(9) 0.21635(5) 0.05405(19) Uani d 1 1
Cl Cl4 0.04924(9) 0.43236(8) 0.23402(5) 0.0534(2) Uani d 1 1
N N1 0.6315(3) 0.2602(2) 0.20897(12) 0.0300(4) Uani d 1 1
N N2 0.6528(3) 0.1678(3) 0.40592(14) 0.0362(4) Uani d 1 1
O O 0.3173(3) 0.2976(3) -0.16914(12) 0.0487(4) Uani d 1 1
O OW 0.2791(3) 0.1012(3) 0.42756(18) 0.0602(6) Uani d 1 1
C C1 0.3886(3) 0.2802(3) -0.07645(16) 0.0375(5) Uani d 1 1
C C2 0.2788(4) 0.2306(4) -0.00674(18) 0.0475(6) Uani d 1 1
C C3 0.3570(3) 0.2225(4) 0.08687(17) 0.0447(6) Uani d 1 1
C C4 0.5440(3) 0.2645(3) 0.10896(15) 0.0319(4) Uani d 1 1
C C5 0.6549(3) 0.3101(3) 0.03969(17) 0.0395(5) Uani d 1 1
C C6 0.5760(4) 0.3167(3) -0.05438(17) 0.0422(5) Uani d 1 1
C C7 0.6411(4) 0.3453(3) 0.37993(17) 0.0416(5) Uani d 1 1
C C8 0.5389(4) 0.3477(3) 0.28063(17) 0.0402(5) Uani d 1 1
C C9 0.6456(4) 0.0825(3) 0.23609(17) 0.0363(5) Uani d 1 1
C C10 0.7445(3) 0.0816(3) 0.33578(17) 0.0379(5) Uani d 1 1
H HWA 0.193(6) 0.050(5) 0.384(3) 0.082(12) Uiso d 1 1
H HWB 0.227(6) 0.161(5) 0.454(3) 0.080(13) Uiso d 1 1
H H1 0.213(5) 0.259(5) -0.172(3) 0.066(11) Uiso d 1 1
H H2 0.144(4) 0.201(4) -0.019(2) 0.055(8) Uiso d 1 1
H H3 0.284(4) 0.180(4) 0.134(2) 0.054(8) Uiso d 1 1
H H5 0.781(4) 0.344(4) 0.056(2) 0.052(8) Uiso d 1 1
H H6 0.646(4) 0.344(4) -0.102(2) 0.052(8) Uiso d 1 1
H H7A 0.578(5) 0.390(4) 0.426(2) 0.064(9) Uiso d 1 1
H H7B 0.769(5) 0.410(4) 0.385(2) 0.054(8) Uiso d 1 1
H H8A 0.415(4) 0.288(4) 0.278(2) 0.052(8) Uiso d 1 1
H H8B 0.531(4) 0.449(4) 0.264(2) 0.051(8) Uiso d 1 1
H H9A 0.528(5) 0.019(4) 0.231(2) 0.054(8) Uiso d 1 1
H H9B 0.718(4) 0.045(4) 0.191(2) 0.045(7) Uiso d 1 1
H H10A 0.749(4) -0.027(4) 0.353(2) 0.047(7) Uiso d 1 1
H H10B 0.865(4) 0.147(4) 0.340(2) 0.045(7) Uiso d 1 1
H H1N 0.752(4) 0.317(4) 0.209(2) 0.046(7) Uiso d 1 1
H H2NA 0.551(5) 0.113(4) 0.411(2) 0.063(10) Uiso d 1 1
H H2NB 0.722(4) 0.175(4) 0.464(2) 0.046(8) Uiso d 1 1

loop_
_atom_site_aniso_label
_atom_site_aniso_U_11
_atom_site_aniso_U_22
_atom_site_aniso_U_33
_atom_site_aniso_U_12
_atom_site_aniso_U_13
_atom_site_aniso_U_23
Co 0.03205(18) 0.03383(18) 0.03517(19) 0.00247(12) 0.00115(12) 0.00040(12)
Cl1 0.0365(3) 0.0511(3) 0.0436(3) 0.0088(2) 0.0072(2) -0.0033(2)
Cl2 0.0314(3) 0.0489(3) 0.0448(3) 0.0073(2) 0.0020(2) -0.0056(2)
Cl3 0.0535(4) 0.0515(4) 0.0533(4) 0.0005(3) -0.0020(3) 0.0208(3)
Cl4 0.0400(3) 0.0473(3) 0.0682(4) -0.0050(3) 0.0099(3) -0.0209(3)
N1 0.0349(9) 0.0261(8) 0.0281(8) 0.0025(7) 0.0030(7) 0.0021(6)
N2 0.0353(10) 0.0397(10) 0.0316(9) 0.0020(8) 0.0003(8) 0.0082(8)
O 0.0569(12) 0.0537(11) 0.0325(9) 0.0054(9) -0.0026(8) 0.0072(7)
OW 0.0417(10) 0.0598(13) 0.0764(15) 0.0048(9) 0.0080(10) -0.0254(11)
C1 0.0479(13) 0.0318(10) 0.0322(11) 0.0078(9) 0.0015(9) 0.0000(8)
C2 0.0400(13) 0.0566(15) 0.0408(13) -0.0031(11) -0.0019(10) 0.0074(11)
C3 0.0384(12) 0.0569(15) 0.0347(12) -0.0052(11) 0.0037(10) 0.0090(10)
C4 0.0378(11) 0.0266(9) 0.0301(10) 0.0036(8) 0.0014(8) 0.0009(7)
C5 0.0371(12) 0.0469(13) 0.0350(11) 0.0074(10) 0.0053(9) 0.0024(9)
C6 0.0466(13) 0.0491(13) 0.0322(11) 0.0070(11) 0.0107(10) 0.0042(10)
C7 0.0589(15) 0.0334(11) 0.0323(11) 0.0088(11) 0.0046(10) -0.0006(9)
C8 0.0569(15) 0.0344(11) 0.0340(11) 0.0193(11) 0.0079(10) 0.0032(9)
C9 0.0458(13) 0.0257(10) 0.0375(12) 0.0092(9) 0.0013(10) 0.0017(8)
C10 0.0395(12) 0.0332(11) 0.0413(12) 0.0096(10) -0.0003(9) 0.0071(9)

loop_
_atom_type_symbol
_atom_type_description
_atom_type_scat_dispersion_real
_atom_type_scat_dispersion_imag
_atom_type_scat_source
C C 0.0033 0.0016 'International Tables Vol C Tables 4.2.6.8 and 6.1.1.4'
H H 0.0000 0.0000 'International Tables Vol C Tables 4.2.6.8 and 6.1.1.4'
Cl Cl 0.1484 0.1585 'International Tables Vol C Tables 4.2.6.8 and 6.1.1.4'
Co Co 0.3494 0.9721 'International Tables Vol C Tables 4.2.6.8 and 6.1.1.4'
N N 0.0061 0.0033 'International Tables Vol C Tables 4.2.6.8 and 6.1.1.4'
O O 0.0106 0.0060 'International Tables Vol C Tables 4.2.6.8 and 6.1.1.4'

loop_
_geom_angle_atom_site_label_1
_geom_angle_atom_site_label_2
_geom_angle_atom_site_label_3
_geom_angle
Cl2 Co Cl4 111.38(3)
Cl2 Co Cl1 106.87(3)
Cl4 Co Cl1 113.97(3)
Cl2 Co Cl3 109.60(3)
Cl4 Co Cl3 108.94(3)
Cl1 Co Cl3 105.87(3)
C4 N1 C9 111.55(16)
C4 N1 C8 113.32(17)
C9 N1 C8 110.62(17)
C4 N1 H1N 105.0(18)
C9 N1 H1N 106.4(18)
C8 N1 H1N 109.6(17)
C10 N2 C7 110.87(18)
C10 N2 H2NA 111(2)
C7 N2 H2NA 112(2)
C10 N2 H2NB 109.1(18)
C7 N2 H2NB 106.2(18)
H2NA N2 H2NB 108(3)
C1 O H1 105(3)
HWA OW HWB 102(4)
O C1 C6 117.2(2)
O C1 C2 122.2(2)
C6 C1 C2 120.6(2)
C1 C2 C3 119.9(2)
C1 C2 H2 123.5(18)
C3 C2 H2 116.6(18)
C4 C3 C2 119.1(2)
C4 C3 H3 120.2(18)
C2 C3 H3 120.5(18)
C5 C4 C3 121.4(2)
C5 C4 N1 118.25(19)
C3 C4 N1 120.36(19)
C4 C5 C6 119.3(2)
C4 C5 H5 120.3(19)
C6 C5 H5 120.3(19)
C1 C6 C5 119.6(2)
C1 C6 H6 119.3(19)
C5 C6 H6 121.1(19)
N2 C7 C8 110.53(19)
N2 C7 H7A 106(2)
C8 C7 H7A 111(2)
N2 C7 H7B 108.3(18)
C8 C7 H7B 111.9(18)
H7A C7 H7B 109(3)
N1 C8 C7 110.1(2)
N1 C8 H8A 107.9(19)
C7 C8 H8A 110.1(19)
N1 C8 H8B 109(2)
C7 C8 H8B 112(2)
H8A C8 H8B 107(3)
N1 C9 C10 110.75(18)
N1 C9 H9A 108.8(19)
C10 C9 H9A 111.0(19)
N1 C9 H9B 103.1(17)
C10 C9 H9B 109.7(17)
H9A C9 H9B 113(2)
N2 C10 C9 110.96(19)
N2 C10 H10A 108.8(18)
C9 C10 H10A 110.8(18)
N2 C10 H10B 104.4(17)
C9 C10 H10B 110.3(17)
H10A C10 H10B 111(2)

loop_
_geom_bond_atom_site_label_1
_geom_bond_atom_site_label_2
_geom_bond_distance
_geom_bond_publ_flag
Co Cl2 2.2475(7) y
Co Cl4 2.2772(7) y
Co Cl1 2.2777(7) y
Co Cl3 2.2868(7) y
N1 C4 1.484(3) ?
N1 C9 1.500(3) ?
N1 C8 1.506(3) ?
N1 H1N 0.94(3) ?
N2 C10 1.482(3) ?
N2 C7 1.491(3) ?
N2 H2NA 0.83(4) ?
N2 H2NB 0.91(3) ?
O C1 1.370(3) ?
O H1 0.79(4) ?
OW HWA 0.87(4) ?
OW HWB 0.77(4) ?
C1 C6 1.376(4) ?
C1 C2 1.382(4) ?
C2 C3 1.385(3) ?
C2 H2 0.99(3) ?
C3 C4 1.376(3) ?
C3 H3 0.95(3) ?
C4 C5 1.376(3) ?
C5 C6 1.391(3) ?
C5 H5 0.94(3) ?
C6 H6 0.91(3) ?
C7 C8 1.513(3) ?
C7 H7A 0.94(3) ?
C7 H7B 1.00(3) ?
C8 H8A 0.96(3) ?
C8 H8B 0.86(3) ?
C9 C10 1.507(3) ?
C9 H9A 0.93(3) ?
C9 H9B 0.95(3) ?
C10 H10A 0.92(3) ?
C10 H10B 0.96(3) ?

loop_
_geom_hbond_atom_site_label_D
_geom_hbond_atom_site_label_H
_geom_hbond_atom_site_label_A
_geom_hbond_site_symmetry_A
_geom_hbond_distance_DH
_geom_hbond_distance_HA
_geom_hbond_distance_DA
_geom_hbond_angle_DHA
OW HWA Cl3 1_545 0.87(4) 2.59(4) 3.381(3) 150(4)
OW HWB Cl1 2_566 0.78(4) 2.51(4) 3.264(3) 164(4)
O H1 Cl3 2_565 0.79(4) 2.41(4) 3.177(3) 165(4)
N1 H1N Cl4 1_655 0.94(3) 2.24(3) 3.171(2) 170(2)
N2 H2NA OW 1_555 0.83(4) 2.06(4) 2.807(2) 151(3)
N2 H2NB Cl1 2_666 0.91(3) 2.47(3) 3.267(2) 147(2)
N2 H2NB Cl2 2_666 0.91(3) 2.81(3) 3.324(2) 117(2)
